data_4507413
loop_
_publ_author_name
'Elacqua, Elizabeth'
'Bu\<car, Dejan-Kre\<simir'
'Henry, Rodger F.'
'Zhang, Geoff G. Z.'
'MacGillivray, Leonard R.'

_publ_contact_author 'Leonard R. MacGillivray'
_publ_section_title
;
 Supramolecular Complexes of Sulfadiazine and Pyridines: Reconfigurable
 Exteriors and Chameleon-like Behavior of Tautomers at the
 Co-Crystal--Salt Boundary
;
_journal_issue 1
_journal_name_full 'Crystal Growth &amp; Design'
_journal_page_first 393
_journal_paper_doi 10.1021/cg301745x
_journal_volume 13
_journal_year 2013
_chemical_formula_moiety 'C10 H10 S1 O2 N4, (C12 H8 N2)0.5'
_chemical_formula_sum 'C16 H14 N5 O2 S'
_chemical_formula_weight 340.38
_chemical_name_common 'sulfadiazine 1,2-bis(4-pyridyl)acetylene'
_chemical_name_systematic
; 
 ? 
;
_space_group_IT_number 2
_symmetry_cell_setting triclinic
_symmetry_space_group_name_Hall '-P 1'
_symmetry_space_group_name_H-M 'P -1'
_atom_sites_solution_hydrogens geom
_atom_sites_solution_primary direct
_atom_sites_solution_secondary difmap
_audit_creation_method SHELXL-97
_cell_angle_alpha 78.438(7)
_cell_angle_beta 81.646(8)
_cell_angle_gamma 77.011(7)
_cell_formula_units_Z 2
_cell_length_a 5.734(3)
_cell_length_b 8.057(4)
_cell_length_c 18.163(10)
_cell_measurement_reflns_used 806
_cell_measurement_temperature 100(2)
_cell_measurement_theta_max 26.835
_cell_measurement_theta_min 2.302
_cell_volume 796.6(7)
_computing_cell_refinement 'Bruker saintplus (Bruker 1999)'
_computing_data_collection 'Bruker SMART (Bruker 2001)'
_computing_data_reduction 'Bruker saintplus (Bruker 1999)'
_computing_molecular_graphics 'ORTEP-3 for Windows v2.01'
_computing_publication_material 'SHELXL-97 (Sheldrick, 2008)'
_computing_structure_refinement 'SHELXL-97 (Sheldrick, 2008)'
_computing_structure_solution 'SHELXS-97 (Sheldrick, 2008)'
_diffrn_ambient_temperature 100(2)
_diffrn_measured_fraction_theta_full 0.982
_diffrn_measured_fraction_theta_max 0.982
_diffrn_measurement_device_type CCD
_diffrn_measurement_method 'omega scan'
_diffrn_radiation_monochromator graphite
_diffrn_radiation_source 'fine-focus sealed tube'
_diffrn_radiation_type MoK\a
_diffrn_radiation_wavelength 0.71073
_diffrn_reflns_av_R_equivalents 0.1351
_diffrn_reflns_av_sigmaI/netI 0.0980
_diffrn_reflns_limit_h_max 7
_diffrn_reflns_limit_h_min -7
_diffrn_reflns_limit_k_max 10
_diffrn_reflns_limit_k_min -10
_diffrn_reflns_limit_l_max 23
_diffrn_reflns_limit_l_min -23
_diffrn_reflns_number 9490
_diffrn_reflns_theta_full 27.78
_diffrn_reflns_theta_max 27.78
_diffrn_reflns_theta_min 1.15
_exptl_absorpt_coefficient_mu 0.223
_exptl_absorpt_correction_type none
_exptl_crystal_colour colourless
_exptl_crystal_density_diffrn 1.419
_exptl_crystal_density_meas ?
_exptl_crystal_density_method 'not measured'
_exptl_crystal_description fragment
_exptl_crystal_F_000 354
_exptl_crystal_size_max 0.4
_exptl_crystal_size_mid 0.2
_exptl_crystal_size_min 0.1
_refine_diff_density_max 0.431
_refine_diff_density_min -0.348
_refine_diff_density_rms 0.071
_refine_ls_extinction_method none
_refine_ls_goodness_of_fit_ref 0.863
_refine_ls_hydrogen_treatment mixed
_refine_ls_matrix_type full
_refine_ls_number_parameters 229
_refine_ls_number_reflns 3706
_refine_ls_number_restraints 0
_refine_ls_restrained_S_all 0.863
_refine_ls_R_factor_all 0.0674
_refine_ls_R_factor_gt 0.0495
_refine_ls_shift/su_max 0.000
_refine_ls_shift/su_mean 0.000
_refine_ls_structure_factor_coef Fsqd
_refine_ls_weighting_details 'calc w=1/[\s^2^(Fo^2^)+(0.0762P)^2^+0.2582P] where P=(Fo^2^+2Fc^2^)/3'
_refine_ls_weighting_scheme calc
_refine_ls_wR_factor_gt 0.1315
_refine_ls_wR_factor_ref 0.1545
_reflns_number_gt 2671
_reflns_number_total 3706
_reflns_threshold_expression I>2sigma(I)
_cod_data_source_file cg301745x_si_004.cif
_cod_data_source_block (SDZ)(bpa)
_cod_depositor_comments
;
The following automatic conversions were performed:

'_exptl_crystal_density_meas' value 'none' was changed to '?' - the
value is perceived as not measured.

Automatic conversion script
Id: cif_fix_values 3008 2015-01-20 13:52:24Z robertas 
;
_cod_original_sg_symbol_H-M P-1
_cod_database_code 4507413

loop_
_symmetry_equiv_pos_as_xyz
'x, y, z'
'-x, -y, -z'

loop_
_atom_site_label
_atom_site_type_symbol
_atom_site_fract_x
_atom_site_fract_y
_atom_site_fract_z
_atom_site_U_iso_or_equiv
_atom_site_adp_type
_atom_site_occupancy
_atom_site_symmetry_multiplicity
_atom_site_calc_flag
_atom_site_refinement_flags
S1 S 0.25816(9) 0.51481(7) 0.31767(3) 0.04107(18) Uani 1 1 d .
O1 O 0.0494(3) 0.64387(19) 0.29730(8) 0.0480(4) Uani 1 1 d .
O2 O 0.4892(3) 0.5586(2) 0.29870(9) 0.0512(4) Uani 1 1 d .
N1 N 0.2324(4) -0.0746(3) 0.17494(12) 0.0515(5) Uani 1 1 d .
H1NA H 0.367(5) -0.112(3) 0.1502(16) 0.060(8) Uiso 1 1 d .
H1NB H 0.137(5) -0.133(4) 0.1916(17) 0.065(9) Uiso 1 1 d .
N2 N 0.1992(3) 0.4645(3) 0.40970(10) 0.0456(5) Uani 1 1 d .
H2N H 0.062(5) 0.510(3) 0.4264(15) 0.058(7) Uiso 1 1 d .
N3 N 0.2596(3) 0.3429(2) 0.53218(9) 0.0412(4) Uani 1 1 d .
N4 N 0.5569(3) 0.2669(3) 0.43145(11) 0.0529(5) Uani 1 1 d .
C1 C 0.2460(4) 0.0526(3) 0.21226(12) 0.0406(5) Uani 1 1 d .
C2 C 0.0552(4) 0.1150(3) 0.26405(12) 0.0444(5) Uani 1 1 d .
H2 H -0.0767 0.0616 0.2761 0.053 Uiso 1 1 calc R
C3 C 0.0595(4) 0.2530(3) 0.29712(12) 0.0440(5) Uani 1 1 d .
H3 H -0.0710 0.2951 0.3298 0.053 Uiso 1 1 calc R
C4 C 0.2596(3) 0.3297(3) 0.28154(11) 0.0380(4) Uani 1 1 d .
C5 C 0.4538(4) 0.2679(3) 0.23185(12) 0.0437(5) Uani 1 1 d .
H5 H 0.5884 0.3184 0.2220 0.052 Uiso 1 1 calc R
C6 C 0.4465(4) 0.1324(3) 0.19749(13) 0.0472(5) Uani 1 1 d .
H6 H 0.5760 0.0927 0.1639 0.057 Uiso 1 1 calc R
C7 C 0.3485(3) 0.3524(3) 0.45927(11) 0.0384(4) Uani 1 1 d .
C8 C 0.4013(4) 0.2373(3) 0.58155(13) 0.0514(6) Uani 1 1 d .
H8 H 0.3479 0.2263 0.6328 0.062 Uiso 1 1 calc R
C9 C 0.6233(4) 0.1444(4) 0.55922(14) 0.0622(7) Uani 1 1 d .
H9 H 0.7220 0.0724 0.5940 0.075 Uiso 1 1 calc R
C10 C 0.6917(4) 0.1633(4) 0.48301(15) 0.0647(7) Uani 1 1 d .
H10 H 0.8401 0.1004 0.4663 0.078 Uiso 1 1 calc R
N5 N 0.7044(3) -0.2013(3) 0.08224(11) 0.0519(5) Uani 1 1 d .
C11 C 0.8332(4) -0.3293(4) 0.12729(14) 0.0567(6) Uani 1 1 d .
H11 H 0.7665 -0.3606 0.1766 0.068 Uiso 1 1 calc R
C12 C 1.0578(5) -0.4176(3) 0.10545(14) 0.0569(6) Uani 1 1 d .
H12 H 1.1381 -0.5072 0.1393 0.068 Uiso 1 1 calc R
C13 C 1.1652(4) -0.3732(3) 0.03285(13) 0.0443(5) Uani 1 1 d .
C14 C 1.0316(4) -0.2406(3) -0.01455(14) 0.0539(6) Uani 1 1 d .
H14 H 1.0942 -0.2059 -0.0640 0.065 Uiso 1 1 calc R
C15 C 0.8068(4) -0.1611(3) 0.01202(15) 0.0569(6) Uani 1 1 d .
H15 H 0.7201 -0.0735 -0.0210 0.068 Uiso 1 1 calc R
C16 C 1.4017(4) -0.4618(3) 0.00851(14) 0.0522(6) Uani 1 1 d .

loop_
_atom_site_aniso_label
_atom_site_aniso_U_11
_atom_site_aniso_U_22
_atom_site_aniso_U_33
_atom_site_aniso_U_23
_atom_site_aniso_U_13
_atom_site_aniso_U_12
S1 0.0420(3) 0.0464(3) 0.0296(3) -0.0039(2) 0.00140(19) -0.0037(2)
O1 0.0523(9) 0.0459(8) 0.0368(8) 0.0002(6) -0.0037(6) 0.0013(7)
O2 0.0510(9) 0.0609(10) 0.0417(8) -0.0119(7) 0.0052(7) -0.0155(8)
N1 0.0549(12) 0.0456(11) 0.0517(12) -0.0081(9) 0.0017(10) -0.0106(10)
N2 0.0400(9) 0.0571(11) 0.0292(8) -0.0061(8) 0.0024(7) 0.0064(8)
N3 0.0423(9) 0.0478(10) 0.0304(8) -0.0080(7) -0.0030(7) -0.0020(7)
N4 0.0442(10) 0.0640(12) 0.0386(10) -0.0054(9) 0.0000(8) 0.0080(9)
C1 0.0414(10) 0.0374(10) 0.0367(10) 0.0020(8) -0.0050(8) -0.0015(8)
C2 0.0384(10) 0.0463(12) 0.0444(12) -0.0016(9) 0.0008(9) -0.0090(9)
C3 0.0367(10) 0.0526(12) 0.0349(10) -0.0019(9) 0.0049(8) -0.0033(9)
C4 0.0354(10) 0.0441(11) 0.0292(9) -0.0016(8) -0.0010(7) -0.0024(8)
C5 0.0338(10) 0.0508(12) 0.0432(11) -0.0092(10) 0.0049(8) -0.0068(9)
C6 0.0396(11) 0.0509(13) 0.0453(12) -0.0099(10) 0.0069(9) -0.0029(9)
C7 0.0381(10) 0.0429(11) 0.0324(9) -0.0086(8) -0.0020(8) -0.0041(8)
C8 0.0544(13) 0.0600(14) 0.0347(11) -0.0067(10) -0.0064(9) -0.0014(11)
C9 0.0557(14) 0.0726(17) 0.0456(13) -0.0045(12) -0.0134(11) 0.0134(12)
C10 0.0484(13) 0.0787(18) 0.0513(14) -0.0081(13) -0.0034(11) 0.0157(12)
N5 0.0504(11) 0.0526(11) 0.0505(11) -0.0146(9) 0.0005(9) -0.0047(9)
C11 0.0624(14) 0.0687(16) 0.0373(11) -0.0126(11) 0.0034(10) -0.0121(12)
C12 0.0665(15) 0.0581(14) 0.0400(12) -0.0060(11) -0.0104(11) 0.0006(12)
C13 0.0445(11) 0.0434(11) 0.0472(12) -0.0167(10) -0.0054(9) -0.0052(9)
C14 0.0567(14) 0.0506(13) 0.0464(13) -0.0014(11) 0.0052(10) -0.0073(11)
C15 0.0573(14) 0.0485(13) 0.0540(14) 0.0000(11) -0.0015(11) 0.0011(11)
C16 0.0509(12) 0.0520(13) 0.0569(14) -0.0194(11) -0.0059(11) -0.0079(10)

loop_
_atom_type_symbol
_atom_type_description
_atom_type_scat_dispersion_real
_atom_type_scat_dispersion_imag
_atom_type_scat_source
C C 0.0033 0.0016 'International Tables Vol C Tables 4.2.6.8 and 6.1.1.4'
H H 0.0000 0.0000 'International Tables Vol C Tables 4.2.6.8 and 6.1.1.4'
N N 0.0061 0.0033 'International Tables Vol C Tables 4.2.6.8 and 6.1.1.4'
O O 0.0106 0.0060 'International Tables Vol C Tables 4.2.6.8 and 6.1.1.4'
S S 0.1246 0.1234 'International Tables Vol C Tables 4.2.6.8 and 6.1.1.4'

loop_
_geom_angle_atom_site_label_1
_geom_angle_atom_site_label_2
_geom_angle_atom_site_label_3
_geom_angle
_geom_angle_site_symmetry_1
O2 S1 O1 118.79(10) .
O2 S1 N2 110.77(10) .
O1 S1 N2 102.22(9) .
O2 S1 C4 108.88(10) .
O1 S1 C4 109.28(10) .
N2 S1 C4 106.10(10) .
C1 N1 H1NA 112.2(18) .
C1 N1 H1NB 118(2) .
H1NA N1 H1NB 123(3) .
C7 N2 S1 126.84(14) .
C7 N2 H2N 119.0(18) .
S1 N2 H2N 114.1(18) .
C8 N3 C7 115.54(18) .
C7 N4 C10 114.9(2) .
N1 C1 C2 121.2(2) .
N1 C1 C6 121.0(2) .
C2 C1 C6 117.7(2) .
C3 C2 C1 121.4(2) .
C3 C2 H2 119.3 .
C1 C2 H2 119.3 .
C2 C3 C4 119.73(19) .
C2 C3 H3 120.1 .
C4 C3 H3 120.1 .
C3 C4 C5 120.1(2) .
C3 C4 S1 120.11(15) .
C5 C4 S1 119.55(16) .
C6 C5 C4 120.0(2) .
C6 C5 H5 120.0 .
C4 C5 H5 120.0 .
C5 C6 C1 121.02(19) .
C5 C6 H6 119.5 .
C1 C6 H6 119.5 .
N4 C7 N3 127.24(19) .
N4 C7 N2 118.60(18) .
N3 C7 N2 114.16(17) .
N3 C8 C9 122.3(2) .
N3 C8 H8 118.9 .
C9 C8 H8 118.9 .
C10 C9 C8 116.5(2) .
C10 C9 H9 121.7 .
C8 C9 H9 121.7 .
N4 C10 C9 123.5(2) .
N4 C10 H10 118.2 .
C9 C10 H10 118.2 .
C11 N5 C15 115.9(2) .
N5 C11 C12 124.0(2) .
N5 C11 H11 118.0 .
C12 C11 H11 118.0 .
C11 C12 C13 119.8(2) .
C11 C12 H12 120.1 .
C13 C12 H12 120.1 .
C12 C13 C14 116.5(2) .
C12 C13 C16 121.2(2) .
C14 C13 C16 122.3(2) .
C15 C14 C13 119.5(2) .
C15 C14 H14 120.2 .
C13 C14 H14 120.2 .
N5 C15 C14 124.2(2) .
N5 C15 H15 117.9 .
C14 C15 H15 117.9 .
C16 C16 C13 177.2(4) 2_845

loop_
_geom_bond_atom_site_label_1
_geom_bond_atom_site_label_2
_geom_bond_distance
_geom_bond_site_symmetry_2
S1 O2 1.4237(17) .
S1 O1 1.4372(16) .
S1 N2 1.6427(19) .
S1 C4 1.744(2) .
N1 C1 1.359(3) .
N1 H1NA 0.86(3) .
N1 H1NB 0.79(3) .
N2 C7 1.382(3) .
N2 H2N 0.83(3) .
N3 C8 1.335(3) .
N3 C7 1.342(3) .
N4 C7 1.324(3) .
N4 C10 1.333(3) .
C1 C2 1.406(3) .
C1 C6 1.407(3) .
C2 C3 1.372(3) .
C2 H2 0.9300 .
C3 C4 1.390(3) .
C3 H3 0.9300 .
C4 C5 1.394(3) .
C5 C6 1.373(3) .
C5 H5 0.9300 .
C6 H6 0.9300 .
C8 C9 1.374(3) .
C8 H8 0.9300 .
C9 C10 1.370(4) .
C9 H9 0.9300 .
C10 H10 0.9300 .
N5 C11 1.331(3) .
N5 C15 1.334(3) .
C11 C12 1.369(3) .
C11 H11 0.9300 .
C12 C13 1.386(3) .
C12 H12 0.9300 .
C13 C14 1.387(3) .
C13 C16 1.436(3) .
C14 C15 1.370(3) .
C14 H14 0.9300 .
C15 H15 0.9300 .
C16 C16 1.187(4) 2_845

loop_
_geom_hbond_atom_site_label_D
_geom_hbond_atom_site_label_H
_geom_hbond_atom_site_label_A
_geom_hbond_distance_DH
_geom_hbond_distance_HA
_geom_hbond_distance_DA
_geom_hbond_angle_DHA
_geom_hbond_site_symmetry_A
N2 H2N N3 0.83(3) 2.08(3) 2.908(3) 171(2) 2_566
N1 H1NA N5 0.86(3) 2.19(3) 3.054(3) 177(3) .

loop_
_geom_torsion_atom_site_label_1
_geom_torsion_atom_site_label_2
_geom_torsion_atom_site_label_3
_geom_torsion_atom_site_label_4
_geom_torsion
_geom_torsion_site_symmetry_4
O2 S1 N2 C7 -48.4(2) .
O1 S1 N2 C7 -175.89(19) .
C4 S1 N2 C7 69.6(2) .
N1 C1 C2 C3 -174.5(2) .
C6 C1 C2 C3 2.3(3) .
C1 C2 C3 C4 -2.4(3) .
C2 C3 C4 C5 0.8(3) .
C2 C3 C4 S1 175.28(16) .
O2 S1 C4 C3 175.39(16) .
O1 S1 C4 C3 -53.41(18) .
N2 S1 C4 C3 56.13(18) .
O2 S1 C4 C5 -10.1(2) .
O1 S1 C4 C5 121.15(18) .
N2 S1 C4 C5 -129.32(17) .
C3 C4 C5 C6 0.8(3) .
S1 C4 C5 C6 -173.76(17) .
C4 C5 C6 C1 -0.8(3) .
N1 C1 C6 C5 176.1(2) .
C2 C1 C6 C5 -0.8(3) .
C10 N4 C7 N3 -1.3(4) .
C10 N4 C7 N2 179.1(2) .
C8 N3 C7 N4 1.3(3) .
C8 N3 C7 N2 -179.13(19) .
S1 N2 C7 N4 -4.0(3) .
S1 N2 C7 N3 176.38(17) .
C7 N3 C8 C9 -0.1(3) .
N3 C8 C9 C10 -1.0(4) .
C7 N4 C10 C9 0.1(4) .
C8 C9 C10 N4 1.0(5) .
C15 N5 C11 C12 0.1(4) .
N5 C11 C12 C13 1.0(4) .
C11 C12 C13 C14 -1.2(4) .
C11 C12 C13 C16 179.2(2) .
C12 C13 C14 C15 0.4(4) .
C16 C13 C14 C15 180.0(2) .
C11 N5 C15 C14 -1.0(4) .
C13 C14 C15 N5 0.8(4) .
C12 C13 C16 C16 -11(7) 2_845
C14 C13 C16 C16 169(7) 2_845
